data_2002350
loop_
_publ_author_name
'Schueckel, K'
'Mueller-Buschbaum, Hk'

_publ_section_title
;
Ein weiteres gemischtes Oxoniobat: Sr5 Nb5 O16
;
_journal_name_full
;
Zeitschrift fuer Anorganische und Allgemeine Chemie
;
_journal_page_first 91
_journal_page_last 97
_journal_paper_doi 10.1002/zaac.19855280909
_journal_volume 528
_journal_year 1985
_chemical_formula_structural 'Sr5 Nb5 O16'
_chemical_formula_sum 'Nb5 O16 Sr5'
_chemical_name_systematic
;
Pentastrontium triniobium(IV) diniobium(V) oxide
;
_space_group_IT_number 31
_symmetry_cell_setting orthorhombic
_symmetry_Int_Tables_number 31
_symmetry_space_group_name_Hall 'P 2ac -2'
_symmetry_space_group_name_H-M 'P m n 21'
_cell_angle_alpha 90
_cell_angle_beta 90
_cell_angle_gamma 90
_cell_formula_units_Z 2
_cell_length_a 3.992(1)
_cell_length_b 32.476(10)
_cell_length_c 5.677(2)
_cell_volume 736.0
_refine_ls_R_factor_all 0.103
_cod_database_code 2002350

loop_
_symmetry_equiv_pos_as_xyz
x,y,z
-x,y,z
1/2-x,-y,1/2+z
1/2+x,-y,1/2+z

loop_
_atom_site_label
_atom_site_type_symbol
_atom_site_symmetry_multiplicity
_atom_site_Wyckoff_symbol
_atom_site_fract_x
_atom_site_fract_y
_atom_site_fract_z
_atom_site_occupancy
_atom_site_attached_hydrogens
_atom_site_calc_flag
Nb1 Nb4+ 2 a 0. 0.0747(3) 0.1055(25) 1. 0 d
Nb2 Nb4+ 2 a 0. 0.1569(3) 0.5759(24) 1. 0 d
Nb3 Nb4+ 2 a 0. 0.2470(4) 0.0731(32) 1. 0 d
Nb4 Nb5+ 2 a 0. 0.3379(3) 0.5674(27) 1. 0 d
Nb5 Nb5+ 2 a 0. 0.4295(3) 0.0367(25) 1. 0 d
Sr1 Sr2+ 2 a 0.5 0.0404(3) 0.6263(17) 1. 0 d
Sr2 Sr2+ 2 a 0.5 0.1578(3) 0.0783(28) 1. 0 d
Sr3 Sr2+ 2 a 0.5 0.2463(4) 0.5639(29) 1. 0 d
Sr4 Sr2+ 2 a 0.5 0.3361(3) 0.0777(24) 1. 0 d
Sr5 Sr2+ 2 a 0.5 0.4687(3) 0.5 1. 0 d
O1 O2- 2 a 0. 0.128(2) 0.259(9) 1. 0 d
O2 O2- 2 a 0. 0.034(2) 0.342(8) 1. 0 d
O3 O2- 2 a 0. 0.111(2) 0.777(8) 1. 0 d
O4 O2- 2 a 0. 0.207(2) 0.867(8) 1. 0 d
O5 O2- 2 a 0. 0.218(2) 0.362(8) 1. 0 d
O6 O2- 2 a 0. 0.036(2) 0.901(8) 1. 0 d
O7 O2- 2 a 0. 0.471(2) 0.251(9) 1. 0 d
O8 O2- 2 a 0. 0.295(2) 0.815(9) 1. 0 d
O9 O2- 2 a 0. 0.377(2) 0.322(8) 1. 0 d
O10 O2- 2 a 0. 0.451(2) 0.772(8) 1. 0 d
O11 O2- 2 a 0. 0.298(2) 0.310(9) 1. 0 d
O12 O2- 2 a 0. 0.370(2) 0.860(9) 1. 0 d
O13 O2- 2 a 0. 0.246(2) 0.104(8) 1. 0 d
O14 O2- 2 a 0.5 0.163(2) 0.562(9) 1. 0 d
O15 O2- 2 a 0.5 0.324(1) 0.582(9) 1. 0 d
O16 O2- 2 a 0.5 0.079(1) 0.076(9) 1. 0 d

loop_
_atom_type_symbol
_atom_type_oxidation_number
Nb4+ 4.000
Nb5+ 5.000
Sr2+ 2.000
O2- -2.000
